data_7204460
loop_
_publ_author_name
'Huck, Deborah M.'
'Loc Nguyen, H.'
'Coles, Simon J.'
'Hursthouse, Michael B.'
'Donnio, Bertrand'
'Bruce, Duncan W.'

_publ_section_title
;
 Mesomorphic silver(i) complexes of 4-alkyloxy-2???-stilbazoles and
 4-alkyloxy-3???-stilbazoles. Crystal and molecular structure of
 4-methoxy-2???-stilbazoleElectronic supplementary information (ESI)
 available: bond lengths and angles for 4-methoxy-2???-stilbazole. See
 http://www.rsc.org/suppdata/jm/b2/b204820e/
;
_journal_issue 10
_journal_name_full 'Journal of Materials Chemistry'
_journal_page_first 2879
_journal_paper_doi 10.1039/b204820e
_journal_volume 12
_journal_year 2002
_chemical_formula_sum 'C14 H13 N O'
_chemical_formula_weight 211.25
_chemical_name_systematic
;
?
;
_space_group_IT_number 45
_symmetry_cell_setting orthorhombic
_symmetry_space_group_name_Hall 'I 2 -2c'
_symmetry_space_group_name_H-M 'I b a 2'
_atom_sites_solution_hydrogens geom
_atom_sites_solution_primary direct
_atom_sites_solution_secondary difmap
_audit_creation_method SHELXL-97
_cell_angle_alpha 90.00
_cell_angle_beta 90.00
_cell_angle_gamma 90.00
_cell_formula_units_Z 8
_cell_length_a 9.2463(18)
_cell_length_b 33.461(7)
_cell_length_c 7.2285(14)
_cell_measurement_reflns_used 8553
_cell_measurement_temperature 150(2)
_cell_measurement_theta_max 27.48
_cell_measurement_theta_min 2.91
_cell_volume 2236.4(8)
_computing_cell_refinement 'DENZO, COLLECT'
_computing_data_reduction 'DENZO, COLLECT'
_computing_molecular_graphics 'CAMERON (Watkin, Pearce 1995)'
_computing_structure_refinement 'SHELXL-97 (Sheldrick, 1997)'
_computing_structure_solution 'SHELXS-97 (Sheldrick, 1990)'
_diffrn_ambient_temperature 150(2)
_diffrn_detector_area_resol_mean 9.091
_diffrn_measured_fraction_theta_full 0.990
_diffrn_measured_fraction_theta_max 0.990
_diffrn_measurement_device_type 'Nonius KappaCCD Area Detector'
_diffrn_measurement_method '\\f and \\w scans to fill Ewald Sphere'
_diffrn_radiation_monochromator graphite
_diffrn_radiation_source 'Nonius FR591 rotating anode'
_diffrn_radiation_type MoK\a
_diffrn_radiation_wavelength 0.71073
_diffrn_reflns_av_R_equivalents 0.0717
_diffrn_reflns_av_sigmaI/netI 0.0714
_diffrn_reflns_limit_h_max 11
_diffrn_reflns_limit_h_min -11
_diffrn_reflns_limit_k_max 43
_diffrn_reflns_limit_k_min -41
_diffrn_reflns_limit_l_max 9
_diffrn_reflns_limit_l_min -8
_diffrn_reflns_number 7063
_diffrn_reflns_theta_full 27.49
_diffrn_reflns_theta_max 27.49
_diffrn_reflns_theta_min 3.65
_exptl_absorpt_coefficient_mu 0.079
_exptl_absorpt_correction_T_max 0.9937
_exptl_absorpt_correction_T_min 0.9541
_exptl_absorpt_correction_type multi-scan
_exptl_crystal_colour colourless
_exptl_crystal_density_diffrn 1.255
_exptl_crystal_density_method 'not measured'
_exptl_crystal_description plate
_exptl_crystal_F_000 896
_exptl_crystal_size_max 0.60
_exptl_crystal_size_mid 0.30
_exptl_crystal_size_min 0.08
_refine_diff_density_max 0.209
_refine_diff_density_min -0.273
_refine_diff_density_rms 0.053
_refine_ls_abs_structure_details 'Flack H D (1983), Acta Cryst. A39, 876-881'
_refine_ls_abs_structure_Flack 0.1(19)
_refine_ls_extinction_coef 0.029(5)
_refine_ls_extinction_expression Fc^*^=kFc[1+0.001xFc^2^\l^3^/sin(2\q)]^-1/4^
_refine_ls_extinction_method SHELXL
_refine_ls_goodness_of_fit_ref 1.022
_refine_ls_hydrogen_treatment mixed
_refine_ls_matrix_type full
_refine_ls_number_parameters 147
_refine_ls_number_reflns 2481
_refine_ls_number_restraints 1
_refine_ls_restrained_S_all 1.021
_refine_ls_R_factor_all 0.0722
_refine_ls_R_factor_gt 0.0576
_refine_ls_shift/su_max 0.010
_refine_ls_shift/su_mean 0.002
_refine_ls_structure_factor_coef Fsqd
_refine_ls_weighting_details 'calc w=1/[\s^2^(Fo^2^)+(0.0969P)^2^+0.0000P] where P=(Fo^2^+2Fc^2^)/3'
_refine_ls_weighting_scheme calc
_refine_ls_wR_factor_gt 0.1372
_refine_ls_wR_factor_ref 0.1471
_reflns_number_gt 2017
_reflns_number_total 2481
_reflns_threshold_expression >2sigma(I)
_cod_data_source_file b204820e.txt
_cod_data_source_block s92
_cod_depositor_comments
;
The following automatic conversions were performed:
'_symmetry_cell_setting' value 'Orthorhombic' changed to 'orthorhombic'
according to '/home/saulius/struct/CIF-dictionaries/cif_core.dic'
dictionary named 'cif_core.dic' version 2.4.1 from 2010-06-29.

Automatic conversion script
Id: cif_fix_enum 1527 2010-12-29 10:47:43Z saulius 

The following automatic conversions were performed:

'_exptl_absorpt_correction_type' tag value 'multi-scans' was replaced
with 'multi-scan' value.

Automatic conversion script
Id: cif_fix_values 1646 2011-03-28 12:23:43Z adriana 
;
_cod_original_sg_symbol_H-M Iba2
_cod_database_code 7204460

loop_
_symmetry_equiv_pos_as_xyz
'x, y, z'
'-x, -y, z'
'x+1/2, -y+1/2, z'
'-x+1/2, y+1/2, z'
'x+1/2, y+1/2, z+1/2'
'-x+1/2, -y+1/2, z+1/2'
'x+1, -y+1, z+1/2'
'-x+1, y+1, z+1/2'

loop_
_atom_site_label
_atom_site_type_symbol
_atom_site_fract_x
_atom_site_fract_y
_atom_site_fract_z
_atom_site_U_iso_or_equiv
_atom_site_adp_type
_atom_site_occupancy
_atom_site_symmetry_multiplicity
_atom_site_calc_flag
_atom_site_refinement_flags
_atom_site_disorder_assembly
_atom_site_disorder_group
C1 C 0.8144(3) 0.53740(7) 1.5788(3) 0.0461(6) Uani 1 1 d . . .
H1A H 0.8201 0.5642 1.6326 0.069 Uiso 1 1 calc R . .
H1B H 0.9095 0.5297 1.5307 0.069 Uiso 1 1 calc R . .
H1C H 0.7843 0.5183 1.6741 0.069 Uiso 1 1 calc R . .
C2 C 0.7348(2) 0.56362(6) 1.2893(3) 0.0290(5) Uani 1 1 d . . .
C3 C 0.8481(2) 0.59083(6) 1.2827(3) 0.0292(5) Uani 1 1 d . . .
H3 H 0.9168 0.5921 1.3803 0.035 Uiso 1 1 calc R . .
C4 C 0.8596(2) 0.61626(6) 1.1307(3) 0.0276(5) Uani 1 1 d . . .
H4 H 0.9366 0.6350 1.1270 0.033 Uiso 1 1 calc R . .
C5 C 0.7626(2) 0.61513(6) 0.9849(3) 0.0264(5) Uani 1 1 d . . .
C6 C 0.6491(2) 0.58705(6) 0.9952(3) 0.0305(5) Uani 1 1 d . . .
H6 H 0.5804 0.5856 0.8978 0.037 Uiso 1 1 calc R . .
C7 C 0.6364(2) 0.56169(6) 1.1444(3) 0.0317(5) Uani 1 1 d . . .
H7 H 0.5598 0.5428 1.1482 0.038 Uiso 1 1 calc R . .
C8 C 0.7827(2) 0.64231(6) 0.8289(3) 0.0264(5) Uani 1 1 d . . .
H8 H 0.8626 0.6601 0.8371 0.032 Uiso 1 1 calc R . .
C9 C 0.7025(2) 0.64512(6) 0.6767(3) 0.0275(5) Uani 1 1 d . . .
H9 H 0.6204 0.6282 0.6664 0.033 Uiso 1 1 calc R . .
C10 C 0.7329(2) 0.67269(6) 0.5236(3) 0.0264(5) Uani 1 1 d . . .
C11 C 0.8912(2) 0.71546(6) 0.3791(3) 0.0309(5) Uani 1 1 d . . .
H11 H 0.9835 0.7278 0.3745 0.037 Uiso 1 1 calc R . .
C12 C 0.7937(2) 0.72462(6) 0.2417(3) 0.0343(5) Uani 1 1 d . . .
H12 H 0.8179 0.7429 0.1461 0.041 Uiso 1 1 calc R . .
C13 C 0.6603(3) 0.70655(7) 0.2465(3) 0.0362(6) Uani 1 1 d . . .
H13 H 0.5904 0.7122 0.1538 0.043 Uiso 1 1 calc R . .
C14 C 0.6291(2) 0.68008(6) 0.3879(3) 0.0317(5) Uani 1 1 d . . .
H14 H 0.5378 0.6671 0.3926 0.038 Uiso 1 1 calc R . .
N1 N 0.86453(18) 0.69026(5) 0.5191(2) 0.0283(4) Uani 1 1 d . . .
O1 O 0.71173(18) 0.53731(4) 1.4319(2) 0.0397(5) Uani 1 1 d . . .

loop_
_atom_site_aniso_label
_atom_site_aniso_U_11
_atom_site_aniso_U_22
_atom_site_aniso_U_33
_atom_site_aniso_U_23
_atom_site_aniso_U_13
_atom_site_aniso_U_12
C1 0.0724(17) 0.0248(12) 0.0411(13) 0.0088(10) -0.0055(13) -0.0011(12)
C2 0.0411(12) 0.0167(9) 0.0292(11) -0.0008(8) 0.0062(10) 0.0026(8)
C3 0.0391(11) 0.0220(9) 0.0266(10) -0.0027(8) 0.0009(9) 0.0015(8)
C4 0.0346(11) 0.0183(9) 0.0299(11) -0.0034(8) 0.0033(9) -0.0016(8)
C5 0.0313(10) 0.0178(9) 0.0301(11) -0.0040(8) 0.0047(9) -0.0002(8)
C6 0.0339(11) 0.0242(10) 0.0332(11) -0.0041(9) -0.0001(9) -0.0024(8)
C7 0.0369(12) 0.0211(10) 0.0372(12) -0.0029(9) 0.0057(10) -0.0063(8)
C8 0.0309(10) 0.0174(9) 0.0309(11) -0.0014(8) 0.0041(8) -0.0003(8)
C9 0.0306(11) 0.0203(10) 0.0317(11) -0.0041(8) 0.0024(9) -0.0007(8)
C10 0.0331(11) 0.0182(9) 0.0280(10) -0.0062(8) 0.0018(9) 0.0054(8)
C11 0.0368(12) 0.0207(10) 0.0351(11) 0.0008(9) 0.0039(10) 0.0017(8)
C12 0.0478(13) 0.0235(10) 0.0316(11) 0.0029(9) 0.0028(10) 0.0098(9)
C13 0.0466(13) 0.0322(11) 0.0299(12) -0.0016(10) -0.0077(11) 0.0123(10)
C14 0.0346(11) 0.0259(10) 0.0347(11) -0.0063(9) -0.0027(9) 0.0023(9)
N1 0.0346(10) 0.0206(8) 0.0297(9) 0.0002(7) 0.0014(8) 0.0026(7)
O1 0.0580(10) 0.0253(8) 0.0357(8) 0.0049(7) 0.0017(8) -0.0062(7)

loop_
_atom_type_symbol
_atom_type_description
_atom_type_scat_dispersion_real
_atom_type_scat_dispersion_imag
_atom_type_scat_source
C C 0.0033 0.0016 'International Tables Vol C Tables 4.2.6.8 and 6.1.1.4'
H H 0.0000 0.0000 'International Tables Vol C Tables 4.2.6.8 and 6.1.1.4'
N N 0.0061 0.0033 'International Tables Vol C Tables 4.2.6.8 and 6.1.1.4'
O O 0.0106 0.0060 'International Tables Vol C Tables 4.2.6.8 and 6.1.1.4'

loop_
_geom_angle_atom_site_label_1
_geom_angle_atom_site_label_2
_geom_angle_atom_site_label_3
_geom_angle
_geom_angle_site_symmetry_1
_geom_angle_site_symmetry_3
_geom_angle_publ_flag
O1 C2 C7 115.76(17) . . ?
O1 C2 C3 124.31(19) . . ?
C7 C2 C3 119.93(18) . . ?
C2 C3 C4 118.97(19) . . ?
C5 C4 C3 122.32(18) . . ?
C4 C5 C6 117.36(19) . . ?
C4 C5 C8 119.24(18) . . ?
C6 C5 C8 123.39(19) . . ?
C7 C6 C5 121.1(2) . . ?
C6 C7 C2 120.36(18) . . ?
C9 C8 C5 127.71(18) . . ?
C8 C9 C10 124.14(18) . . ?
N1 C10 C14 121.72(19) . . ?
N1 C10 C9 117.62(19) . . ?
C14 C10 C9 120.66(18) . . ?
N1 C11 C12 124.4(2) . . ?
C13 C12 C11 118.1(2) . . ?
C12 C13 C14 119.2(2) . . ?
C13 C14 C10 119.3(2) . . ?
C11 N1 C10 117.20(18) . . ?
C2 O1 C1 117.06(18) . . ?

loop_
_geom_bond_atom_site_label_1
_geom_bond_atom_site_label_2
_geom_bond_distance
_geom_bond_site_symmetry_2
_geom_bond_publ_flag
C1 O1 1.424(3) . ?
C2 O1 1.372(2) . ?
C2 C7 1.389(3) . ?
C2 C3 1.389(3) . ?
C3 C4 1.394(3) . ?
C4 C5 1.384(3) . ?
C5 C6 1.411(3) . ?
C5 C8 1.461(3) . ?
C6 C7 1.377(3) . ?
C8 C9 1.330(3) . ?
C9 C10 1.468(3) . ?
C10 N1 1.352(3) . ?
C10 C14 1.394(3) . ?
C11 N1 1.340(3) . ?
C11 C12 1.376(3) . ?
C12 C13 1.374(3) . ?
C13 C14 1.383(3) . ?

loop_
_cod_related_entry_id
_cod_related_entry_database
_cod_related_entry_code
1 ChemSpider 4525339
